data_4309412
loop_
_publ_author_name
'Motoki Takuma'
'Yasuhiro Ohki'
'Kazuyuki Tatsumi'

_publ_section_title
;
Sulfido-Bridged Dinuclear Molybdenum-Copper Complexes Related to the
Active Site of CO Dehydrogenase:
[(dithiolate)Mo(O)S2Cu(SAr)]2- (dithiolate = 1,2-S2C6H4, 1,2-S2C6H2-3,6-Cl2,
1,2-S2C2H4)
;
_journal_name_full 'Inorganic Chemistry'
_journal_page_first 6034
_journal_page_last 6043
_journal_paper_doi 10.1021/ic050294v
_journal_volume 44
_journal_year 2005
_chemical_formula_sum 'C23 H44 Cu Mo N3 O S4'
_chemical_formula_weight 666.35
_space_group_IT_number 61
_symmetry_cell_setting orthorhombic
_symmetry_Int_Tables_number 61
_symmetry_space_group_name_Hall '-P 2ac 2ab'
_symmetry_space_group_name_H-M 'P b c a'
_cell_angle_alpha 90
_cell_angle_beta 90
_cell_angle_gamma 90
_cell_formula_units_Z 8
_cell_length_a 14.843(3)
_cell_length_b 13.790(3)
_cell_length_c 29.128(7)
_cell_measurement_reflns_used 16961
_cell_measurement_temperature 173.2
_cell_measurement_theta_max 27.5
_cell_measurement_theta_min 3.0
_cell_volume 5962(2)
_computing_cell_refinement CRYSTALCLEAR
_computing_data_collection CRYSTALCLEAR
_computing_data_reduction 'teXsan Ver. 1.11'
_computing_publication_material 'teXsan Ver. 1.11'
_computing_structure_refinement 'teXsan Ver. 1.10'
_computing_structure_solution SIR92
_diffrn_detector_area_resol_mean 28.57
_diffrn_measured_fraction_theta_full 0.9957
_diffrn_measured_fraction_theta_max 0.9957
_diffrn_measurement_device_type 'Rigaku/MSC Mercury CCD'
_diffrn_measurement_method \w
_diffrn_radiation_type 'Mo K\a'
_diffrn_radiation_wavelength 0.7107
_diffrn_reflns_av_R_equivalents 0.062
_diffrn_reflns_limit_h_max 18
_diffrn_reflns_limit_h_min -19
_diffrn_reflns_limit_k_max 17
_diffrn_reflns_limit_k_min -17
_diffrn_reflns_limit_l_max 37
_diffrn_reflns_limit_l_min -31
_diffrn_reflns_number 47498
_diffrn_reflns_theta_full 27.48
_diffrn_reflns_theta_max 27.48
_exptl_absorpt_coefficient_mu 1.434
_exptl_absorpt_correction_type none
_exptl_crystal_colour purple
_exptl_crystal_density_diffrn 1.485
_exptl_crystal_density_method 'not measured'
_exptl_crystal_description block
_exptl_crystal_size_max 0.200
_exptl_crystal_size_mid 0.200
_exptl_crystal_size_min 0.150
_refine_diff_density_max 0.56
_refine_diff_density_min -0.56
_refine_ls_abs_structure_Flack 0.00000
_refine_ls_extinction_method none
_refine_ls_goodness_of_fit_ref 1.837
_refine_ls_hydrogen_treatment noref
_refine_ls_number_parameters 334
_refine_ls_number_reflns 6791
_refine_ls_R_factor_gt 0.0683
_refine_ls_shift/su_max 0.0016
_refine_ls_structure_factor_coef F
_refine_ls_weighting_details 'w = 1/[\s^2^(Fo) + 0.00010|Fo|^2^]'
_refine_ls_weighting_scheme calc
_refine_ls_wR_factor_ref 0.0929
_reflns_number_gt 5924
_reflns_number_total 6791
_reflns_threshold_expression F^2^>2.0\s(F^2^)
_cod_data_source_file ic050294vsi20050520_025114_07.cif
_cod_data_source_block (Et4N)2[(1,2-S2C6H4)Mo(O)S2Cu(CN)]
_cod_original_formula_sum 'C23 H44 Cu N3 Mo O S4 '
_cod_database_code 4309412

loop_
_symmetry_equiv_pos_as_xyz
x,y,z
1/2+x,1/2-y,-z
-x,1/2+y,1/2-z
1/2-x,-y,1/2+z
-x,-y,-z
1/2-x,1/2+y,z
x,1/2-y,1/2+z
1/2+x,y,1/2-z

loop_
_atom_site_label
_atom_site_type_symbol
_atom_site_fract_x
_atom_site_fract_y
_atom_site_fract_z
_atom_site_U_iso_or_equiv
_atom_site_adp_type
_atom_site_occupancy
_atom_site_calc_flag
_atom_site_refinement_flags
_atom_site_disorder_assembly
_atom_site_disorder_group
Mo Mo 0.40902(2) 0.48348(3) 0.34489(1) 0.02381(9) Uani 1.00 d . . .
Cu Cu 0.57556(4) 0.44946(4) 0.36716(2) 0.0307(1) Uani 1.00 d . . .
S(1) S 0.30875(7) 0.59673(8) 0.38361(4) 0.0278(3) Uani 1.00 d . . .
S(2) S 0.27909(7) 0.37756(8) 0.35785(4) 0.0274(3) Uani 1.00 d . . .
S(3) S 0.48070(8) 0.33532(9) 0.34850(4) 0.0356(3) Uani 1.00 d . . .
S(4) S 0.51107(8) 0.58995(9) 0.37696(4) 0.0345(3) Uani 1.00 d . . .
O O 0.4020(2) 0.5131(3) 0.2886(1) 0.0377(9) Uani 1.00 d . . .
N(1) N 0.7725(3) 0.4105(3) 0.3883(1) 0.036(1) Uani 1.00 d . . .
N(2) N 0.2222(2) 0.7026(3) 0.2291(1) 0.0275(9) Uani 1.00 d . . .
N(3) N 0.2586(3) 0.3389(3) 0.5090(1) 0.0294(9) Uani 1.00 d . . .
C(1) C 0.1993(3) 0.5489(3) 0.3823(1) 0.0258(9) Uani 1.00 d . . .
C(2) C 0.1858(3) 0.4505(3) 0.3725(1) 0.0261(9) Uani 1.00 d . . .
C(3) C 0.0989(3) 0.4110(4) 0.3750(1) 0.034(1) Uani 1.00 d . . .
C(4) C 0.0267(3) 0.4705(4) 0.3858(2) 0.043(1) Uani 1.00 d . . .
C(5) C 0.0400(3) 0.5680(4) 0.3955(1) 0.039(1) Uani 1.00 d . . .
C(6) C 0.1253(3) 0.6083(4) 0.3927(1) 0.033(1) Uani 1.00 d . . .
C(7) C 0.6992(3) 0.4243(3) 0.3794(1) 0.0298(10) Uani 1.00 d . . .
C(8) C 0.2698(3) 0.6187(4) 0.2064(2) 0.038(1) Uani 1.00 d . . .
C(9) C 0.3307(4) 0.6436(4) 0.1665(2) 0.048(2) Uani 1.00 d . . .
C(10) C 0.2876(3) 0.7841(4) 0.2417(1) 0.036(1) Uani 1.00 d . . .
C(11) C 0.3688(3) 0.7520(4) 0.2702(2) 0.041(1) Uani 1.00 d . . .
C(12) C 0.1765(3) 0.6673(4) 0.2724(1) 0.038(1) Uani 1.00 d . . .
C(13) C 0.1062(4) 0.5887(5) 0.2657(2) 0.047(2) Uani 1.00 d . . .
C(14) C 0.1536(3) 0.7445(4) 0.1957(1) 0.037(1) Uani 1.00 d . . .
C(15) C 0.1017(3) 0.8319(5) 0.2123(2) 0.050(2) Uani 1.00 d . . .
C(16) C 0.3196(4) 0.3947(5) 0.4759(2) 0.063(2) Uani 1.00 d . . .
C(17) C 0.4097(8) 0.4348(9) 0.4970(5) 0.055(3) Uani 0.50 d P . .
C(18) C 0.3605(8) 0.4879(10) 0.5047(4) 0.051(3) Uani 0.50 d P . .
C(19) C 0.3142(4) 0.2862(4) 0.5460(2) 0.051(2) Uani 1.00 d . . .
C(20) C 0.4018(8) 0.248(1) 0.5300(5) 0.056(3) Uani 0.50 d P . .
C(21) C 0.3650(9) 0.1930(9) 0.5167(5) 0.059(4) Uani 0.50 d P . .
C(22) C 0.1934(5) 0.4014(5) 0.5362(2) 0.079(2) Uani 1.00 d . . .
C(23) C 0.1071(8) 0.4359(8) 0.5029(4) 0.047(3) Uani 0.50 d P . .
C(24) C 0.1567(10) 0.4902(9) 0.5050(5) 0.061(4) Uani 0.50 d P . .
C(25) C 0.2081(5) 0.2701(5) 0.4776(2) 0.067(2) Uani 1.00 d . . .
C(26) C 0.1128(9) 0.242(1) 0.5062(7) 0.091(6) Uani 0.50 d P . .
C(27) C 0.1539(8) 0.1928(9) 0.5028(3) 0.042(3) Uani 0.50 d P . .
H(1) H 0.0893 0.3425 0.3692 0.0406 Uiso 1.00 calc . . .
H(2) H -0.0338 0.4437 0.3867 0.0513 Uiso 1.00 calc . . .
H(3) H -0.0107 0.6082 0.4043 0.0466 Uiso 1.00 calc . . .
H(4) H 0.1339 0.6771 0.3979 0.0391 Uiso 1.00 calc . . .
H(5) H 0.3062 0.5867 0.2296 0.0458 Uiso 1.00 calc . . .
H(6) H 0.2242 0.5742 0.1953 0.0458 Uiso 1.00 calc . . .
H(7) H 0.3584 0.5849 0.1549 0.0577 Uiso 1.00 calc . . .
H(8) H 0.2956 0.6739 0.1424 0.0577 Uiso 1.00 calc . . .
H(9) H 0.3773 0.6880 0.1768 0.0577 Uiso 1.00 calc . . .
H(10) H 0.3097 0.8128 0.2134 0.0435 Uiso 1.00 calc . . .
H(11) H 0.2547 0.8325 0.2591 0.0435 Uiso 1.00 calc . . .
H(12) H 0.3482 0.7238 0.2988 0.0496 Uiso 1.00 calc . . .
H(13) H 0.4032 0.7042 0.2531 0.0496 Uiso 1.00 calc . . .
H(14) H 0.4067 0.8077 0.2767 0.0496 Uiso 1.00 calc . . .
H(15) H 0.2226 0.6420 0.2928 0.0451 Uiso 1.00 calc . . .
H(16) H 0.1473 0.7224 0.2868 0.0451 Uiso 1.00 calc . . .
H(17) H 0.0803 0.5714 0.2951 0.0569 Uiso 1.00 calc . . .
H(18) H 0.0591 0.6125 0.2455 0.0569 Uiso 1.00 calc . . .
H(19) H 0.1343 0.5321 0.2521 0.0569 Uiso 1.00 calc . . .
H(20) H 0.1855 0.7631 0.1680 0.0448 Uiso 1.00 calc . . .
H(21) H 0.1104 0.6939 0.1885 0.0448 Uiso 1.00 calc . . .
H(22) H 0.1434 0.8839 0.2195 0.0603 Uiso 1.00 calc . . .
H(23) H 0.0605 0.8531 0.1885 0.0603 Uiso 1.00 calc . . .
H(24) H 0.0678 0.8148 0.2396 0.0603 Uiso 1.00 calc . . .

loop_
_atom_site_aniso_label
_atom_site_aniso_U_11
_atom_site_aniso_U_22
_atom_site_aniso_U_33
_atom_site_aniso_U_12
_atom_site_aniso_U_13
_atom_site_aniso_U_23
Mo 0.0245(2) 0.0250(2) 0.0219(2) -0.0003(1) -0.0001(1) 0.0011(1)
Cu 0.0241(3) 0.0345(3) 0.0334(3) -0.0014(2) -0.0014(2) 0.0026(2)
S(1) 0.0304(5) 0.0245(5) 0.0285(5) 0.0001(4) -0.0005(4) -0.0033(4)
S(2) 0.0271(5) 0.0272(6) 0.0279(5) -0.0040(4) 0.0020(4) -0.0059(4)
S(3) 0.0280(6) 0.0268(6) 0.0521(7) 0.0020(5) -0.0012(5) -0.0038(5)
S(4) 0.0320(6) 0.0273(6) 0.0441(6) -0.0076(5) -0.0011(5) -0.0008(5)
O 0.039(2) 0.047(2) 0.027(1) 0.001(2) 0.006(1) 0.006(1)
N(1) 0.034(2) 0.046(2) 0.028(2) 0.003(2) -0.004(2) 0.002(2)
N(2) 0.028(2) 0.034(2) 0.021(1) -0.003(1) -0.001(1) 0.002(1)
N(3) 0.034(2) 0.030(2) 0.025(2) -0.005(1) -0.005(1) 0.000(1)
C(1) 0.029(2) 0.035(2) 0.013(2) 0.003(1) 0.002(2) 0.004(2)
C(2) 0.026(2) 0.039(2) 0.014(2) 0.000(1) -0.001(1) -0.001(2)
C(3) 0.031(2) 0.046(3) 0.025(2) -0.007(2) 0.008(2) -0.003(2)
C(4) 0.023(2) 0.066(3) 0.040(2) 0.001(2) -0.004(2) 0.001(2)
C(5) 0.028(2) 0.060(3) 0.029(2) 0.014(2) -0.001(2) 0.003(2)
C(6) 0.032(2) 0.045(3) 0.021(2) 0.010(2) -0.003(2) 0.001(2)
C(7) 0.030(2) 0.032(2) 0.027(2) -0.001(2) 0.002(2) 0.000(2)
C(8) 0.041(3) 0.035(3) 0.038(2) -0.004(2) 0.002(2) -0.009(2)
C(9) 0.047(3) 0.059(4) 0.039(2) -0.002(3) 0.011(2) -0.016(2)
C(10) 0.039(2) 0.035(3) 0.035(2) -0.008(2) -0.001(2) -0.009(2)
C(11) 0.040(3) 0.042(3) 0.042(3) -0.005(2) -0.004(2) -0.011(2)
C(12) 0.043(3) 0.048(3) 0.022(2) -0.004(2) 0.002(2) 0.008(2)
C(13) 0.045(3) 0.061(4) 0.036(3) -0.018(2) 0.004(2) 0.011(2)
C(14) 0.042(3) 0.044(3) 0.025(2) -0.008(2) -0.011(2) 0.008(2)
C(15) 0.034(3) 0.063(4) 0.054(3) 0.012(2) -0.002(2) 0.012(3)
C(16) 0.069(4) 0.080(4) 0.038(3) -0.056(4) -0.010(2) 0.018(3)
C(17) 0.043(6) 0.051(7) 0.072(8) -0.024(4) -0.002(5) 0.034(6)
C(18) 0.048(6) 0.056(6) 0.050(6) -0.028(4) 0.000(5) 0.014(4)
C(19) 0.043(3) 0.063(4) 0.047(3) 0.020(3) -0.004(2) 0.025(3)
C(20) 0.036(5) 0.055(7) 0.078(8) 0.011(5) -0.010(5) 0.004(6)
C(21) 0.052(7) 0.043(6) 0.082(9) -0.005(4) 0.019(6) 0.011(5)
C(22) 0.118(6) 0.088(5) 0.031(3) 0.085(5) 0.001(3) -0.005(3)
C(23) 0.063(6) 0.036(6) 0.041(5) 0.011(4) 0.023(4) 0.012(5)
C(24) 0.060(8) 0.034(6) 0.087(8) 0.019(4) 0.011(7) 0.002(5)
C(25) 0.089(5) 0.067(4) 0.045(3) -0.059(4) -0.002(3) -0.014(3)
C(26) 0.029(6) 0.057(9) 0.19(2) -0.015(6) -0.005(7) 0.01(1)
C(27) 0.041(6) 0.053(7) 0.031(5) -0.002(4) -0.008(4) -0.003(4)

loop_
_atom_type_symbol
_atom_type_description
_atom_type_scat_dispersion_real
_atom_type_scat_dispersion_imag
_atom_type_scat_source
Mo Mo -1.683 0.686
;International Tables for Crystallography
(1992, Vol. C, Tables 4.2.6.8 and 6.1.1.1)
;
Cu Cu 0.320 1.265
;International Tables for Crystallography
(1992, Vol. C, Tables 4.2.6.8 and 6.1.1.1)
;
O O 0.011 0.006
;International Tables for Crystallography
(1992, Vol. C, Tables 4.2.6.8 and 6.1.1.1)
;
S S 0.125 0.123
;International Tables for Crystallography
(1992, Vol. C, Tables 4.2.6.8 and 6.1.1.1)
;
N N 0.006 0.003
;International Tables for Crystallography
(1992, Vol. C, Tables 4.2.6.8 and 6.1.1.1)
;
C C 0.003 0.002
;International Tables for Crystallography
(1992, Vol. C, Tables 4.2.6.8 and 6.1.1.1)
;
H H 0.000 0.000
;International Tables for Crystallography
(1992, Vol. C, Table 6.1.1.2)
;

loop_
_geom_angle_atom_site_label_1
_geom_angle_atom_site_label_2
_geom_angle_atom_site_label_3
_geom_angle
_geom_angle_site_symmetry_1
_geom_angle_site_symmetry_2
_geom_angle_site_symmetry_3
_geom_angle_publ_flag
Cu Mo S(1) 125.57(4) . . . yes
Cu Mo S(2) 127.09(5) . . . yes
Cu Mo S(3) 52.39(4) . . . yes
Cu Mo S(4) 52.35(5) . . . yes
Cu Mo O 110.1(2) . . . yes
S(1) Mo S(2) 80.19(5) . . . yes
S(1) Mo S(3) 146.03(6) . . . yes
S(1) Mo S(4) 78.78(6) . . . yes
S(1) Mo O 104.8(2) . . . yes
S(2) Mo S(3) 80.09(6) . . . yes
S(2) Mo S(4) 146.54(5) . . . yes
S(2) Mo O 104.2(2) . . . yes
S(3) Mo S(4) 104.03(6) . . . yes
S(3) Mo O 106.6(2) . . . yes
S(4) Mo O 106.2(2) . . . yes
Mo Cu S(3) 56.89(5) . . . yes
Mo Cu S(4) 56.94(5) . . . yes
Mo Cu C(7) 176.4(2) . . . yes
S(3) Cu S(4) 112.99(7) . . . yes
S(3) Cu C(7) 122.6(2) . . . yes
S(4) Cu C(7) 124.2(2) . . . yes
Mo S(1) C(1) 108.4(2) . . . yes
Mo S(2) C(2) 108.4(2) . . . yes
Mo S(3) Cu 70.72(6) . . . yes
Mo S(4) Cu 70.71(5) . . . yes
C(8) N(2) C(10) 111.8(5) . . . yes
C(8) N(2) C(12) 109.3(5) . . . yes
C(8) N(2) C(14) 108.9(4) . . . yes
C(10) N(2) C(12) 108.8(4) . . . yes
C(10) N(2) C(14) 107.3(5) . . . yes
C(12) N(2) C(14) 110.9(5) . . . yes
C(16) N(3) C(19) 111.1(6) . . . yes
C(16) N(3) C(22) 114.9(7) . . . yes
C(16) N(3) C(25) 103.3(5) . . . yes
C(19) N(3) C(22) 104.0(5) . . . yes
C(19) N(3) C(25) 113.0(6) . . . yes
C(22) N(3) C(25) 110.8(7) . . . yes
S(1) C(1) C(2) 120.1(4) . . . yes
S(1) C(1) C(6) 120.0(5) . . . yes
C(2) C(1) C(6) 119.9(6) . . . yes
S(2) C(2) C(1) 119.3(4) . . . yes
S(2) C(2) C(3) 120.9(5) . . . yes
C(1) C(2) C(3) 119.8(6) . . . yes
C(2) C(3) C(4) 119.6(6) . . . yes
C(3) C(4) C(5) 120.6(6) . . . yes
C(4) C(5) C(6) 120.5(6) . . . yes
C(1) C(6) C(5) 119.6(6) . . . yes
Cu C(7) N(1) 177.5(5) . . . yes
N(2) C(8) C(9) 116.4(6) . . . yes
N(2) C(10) C(11) 114.6(5) . . . yes
N(2) C(12) C(13) 115.5(5) . . . yes
N(2) C(14) C(15) 116.0(5) . . . yes
N(3) C(16) C(17) 115.8(7) . . . yes
N(3) C(16) C(18) 106.9(7) . . . yes
C(17) C(16) C(18) 38.3(8) . . . yes
C(16) C(17) C(18) 74(1) . . . yes
C(16) C(18) C(17) 66(1) . . . yes
N(3) C(19) C(20) 114.7(8) . . . yes
N(3) C(19) C(21) 103.8(8) . . . yes
C(20) C(19) C(21) 36.0(8) . . . yes
C(19) C(20) C(21) 85(1) . . . yes
C(19) C(21) C(20) 58(1) . . . yes
N(3) C(22) C(23) 110.2(7) . . . yes
N(3) C(22) C(24) 110.5(8) . . . yes
C(23) C(22) C(24) 37.2(8) . . . yes
C(22) C(23) C(24) 68(1) . . . yes
C(22) C(24) C(23) 74(1) . . . yes
N(3) C(25) C(26) 105(1) . . . yes
N(3) C(25) C(27) 114.2(7) . . . yes
C(26) C(25) C(27) 32.6(9) . . . yes
C(25) C(26) C(27) 63(1) . . . yes
C(25) C(27) C(26) 83(1) . . . yes

loop_
_geom_bond_atom_site_label_1
_geom_bond_atom_site_label_2
_geom_bond_distance
_geom_bond_site_symmetry_1
_geom_bond_site_symmetry_2
_geom_bond_publ_flag
Mo Cu 2.599(1) . . yes
Mo S(1) 2.434(2) . . yes
Mo S(2) 2.448(2) . . yes
Mo S(3) 2.306(2) . . yes
Mo S(4) 2.307(2) . . yes
Mo O 1.694(4) . . yes
Cu S(3) 2.181(2) . . yes
Cu S(4) 2.180(2) . . yes
Cu C(7) 1.901(6) . . yes
S(1) C(1) 1.755(6) . . yes
S(2) C(2) 1.764(6) . . yes
N(1) C(7) 1.135(8) . . yes
N(2) C(8) 1.508(8) . . yes
N(2) C(10) 1.530(8) . . yes
N(2) C(12) 1.513(7) . . yes
N(2) C(14) 1.524(8) . . yes
N(3) C(16) 1.529(8) . . yes
N(3) C(19) 1.541(8) . . yes
N(3) C(22) 1.518(8) . . yes
N(3) C(25) 1.515(8) . . yes
C(1) C(2) 1.401(8) . . yes
C(1) C(6) 1.402(8) . . yes
C(2) C(3) 1.403(8) . . yes
C(3) C(4) 1.386(9) . . yes
C(4) C(5) 1.39(1) . . yes
C(5) C(6) 1.385(9) . . yes
C(8) C(9) 1.511(9) . . yes
C(10) C(11) 1.530(10) . . yes
C(12) C(13) 1.516(10) . . yes
C(14) C(15) 1.51(1) . . yes
C(16) C(17) 1.57(2) . . yes
C(16) C(18) 1.65(2) . . yes
C(17) C(18) 1.06(2) . . yes
C(19) C(20) 1.48(2) . . yes
C(19) C(21) 1.72(2) . . yes
C(20) C(21) 1.01(2) . . yes
C(22) C(23) 1.68(2) . . yes
C(22) C(24) 1.62(2) . . yes
C(23) C(24) 1.05(2) . . yes
C(25) C(26) 1.69(2) . . yes
C(25) C(27) 1.52(2) . . yes
C(26) C(27) 0.91(2) . . yes

loop_
_geom_contact_atom_site_label_1
_geom_contact_atom_site_label_2
_geom_contact_distance
_geom_contact_site_symmetry_1
_geom_contact_site_symmetry_2
_geom_contact_publ_flag
Mo Cu 2.599(1) . . ?
S(2) C(16) 3.500(7) . . ?
O C(15) 3.344(10) . 6_545 ?
O C(11) 3.373(9) . . ?
O C(8) 3.420(8) . . ?
O C(13) 3.574(8) . 8_555 ?
N(1) C(19) 3.377(9) . 2_556 ?
N(1) C(21) 3.40(2) . 2_556 ?
N(1) C(22) 3.44(1) . 5_666 ?
N(1) C(14) 3.526(8) . 3_645 ?
N(1) C(24) 3.56(2) . 5_666 ?
C(17) C(17) 3.23(3) . 5_666 ?
C(17) C(18) 3.57(2) . 5_666 ?
C(18) C(27) 2.83(2) . 6_555 ?
C(18) C(26) 3.52(3) . 6_555 ?
C(20) C(26) 3.31(3) . 2_556 ?
C(21) C(24) 2.84(2) . 6_545 ?
C(21) C(23) 3.59(2) . 6_545 ?

loop_
_geom_torsion_atom_site_label_1
_geom_torsion_atom_site_label_2
_geom_torsion_atom_site_label_3
_geom_torsion_atom_site_label_4
_geom_torsion
_geom_torsion_site_symmetry_1
_geom_torsion_site_symmetry_2
_geom_torsion_site_symmetry_3
_geom_torsion_site_symmetry_4
_geom_torsion_publ_flag
Mo Cu C(7) N(1) 160(10) . . . . yes
Mo S(1) C(1) C(2) 16.8(4) . . . . yes
Mo S(1) C(1) C(6) -165.5(4) . . . . yes
Mo S(2) C(2) C(1) -10.7(4) . . . . yes
Mo S(2) C(2) C(3) 170.2(4) . . . . yes
Mo S(3) Cu S(4) 10.20(7) . . . . yes
Mo S(3) Cu C(7) -175.7(2) . . . . yes
Mo S(4) Cu S(3) -10.20(7) . . . . yes
Mo S(4) Cu C(7) 175.8(2) . . . . yes
Cu Mo S(1) C(1) -145.4(2) . . . . yes
Cu Mo S(2) C(2) 142.3(2) . . . . yes
Cu S(3) Mo S(1) -99.83(10) . . . . yes
Cu S(3) Mo S(2) -155.16(6) . . . . yes
Cu S(3) Mo S(4) -9.14(6) . . . . yes
Cu S(3) Mo O 102.9(2) . . . . yes
Cu S(4) Mo S(1) 154.42(6) . . . . yes
Cu S(4) Mo S(2) 102.4(1) . . . . yes
Cu S(4) Mo S(3) 9.14(6) . . . . yes
Cu S(4) Mo O -103.2(2) . . . . yes
S(1) Mo Cu S(3) 137.41(7) . . . . yes
S(1) Mo Cu S(4) -31.37(7) . . . . yes
S(1) Mo Cu C(7) -140(3) . . . . yes
S(1) Mo S(2) C(2) 14.8(2) . . . . yes
S(1) C(1) C(2) S(2) -4.1(6) . . . . yes
S(1) C(1) C(2) C(3) 175.1(4) . . . . yes
S(1) C(1) C(6) C(5) -174.4(4) . . . . yes
S(2) Mo Cu S(3) 31.25(7) . . . . yes
S(2) Mo Cu S(4) -137.53(7) . . . . yes
S(2) Mo Cu C(7) 113(3) . . . . yes
S(2) Mo S(1) C(1) -16.5(2) . . . . yes
S(2) C(2) C(1) C(6) 178.2(4) . . . . yes
S(2) C(2) C(3) C(4) -178.9(5) . . . . yes
S(3) Mo Cu S(4) -168.78(8) . . . . yes
S(3) Mo Cu C(7) 82(3) . . . . yes
S(3) Mo S(1) C(1) -71.8(2) . . . . yes
S(3) Mo S(2) C(2) 167.0(2) . . . . yes
S(3) Cu Mo S(4) 168.78(8) . . . . yes
S(3) Cu Mo O -95.9(2) . . . . yes
S(3) Cu C(7) N(1) -119(13) . . . . yes
S(4) Mo Cu C(7) -108(3) . . . . yes
S(4) Mo S(1) C(1) -170.3(2) . . . . yes
S(4) Mo S(2) C(2) 66.5(2) . . . . yes
S(4) Cu Mo O 95.3(2) . . . . yes
S(4) Cu C(7) N(1) 53(13) . . . . yes
O Mo Cu C(7) -13(3) . . . . yes
O Mo S(1) C(1) 85.7(2) . . . . yes
O Mo S(2) C(2) -88.2(2) . . . . yes
N(3) C(16) C(17) C(18) -84(1) . . . . yes
N(3) C(16) C(18) C(17) 110(1) . . . . yes
N(3) C(19) C(20) C(21) -79(1) . . . . yes
N(3) C(19) C(21) C(20) 113(1) . . . . yes
N(3) C(22) C(23) C(24) -97(1) . . . . yes
N(3) C(22) C(24) C(23) 96(1) . . . . yes
N(3) C(25) C(26) C(27) -111(1) . . . . yes
N(3) C(25) C(27) C(26) 80(2) . . . . yes
C(1) C(2) C(3) C(4) 1.9(8) . . . . yes
C(1) C(6) C(5) C(4) -3.3(9) . . . . yes
C(2) C(1) C(6) C(5) 3.3(8) . . . . yes
C(2) C(3) C(4) C(5) -1.8(9) . . . . yes
C(3) C(2) C(1) C(6) -2.7(8) . . . . yes
C(3) C(4) C(5) C(6) 2.6(9) . . . . yes
C(8) N(2) C(10) C(11) -53.0(6) . . . . yes
C(8) N(2) C(12) C(13) -60.2(7) . . . . yes
C(8) N(2) C(14) C(15) -177.9(6) . . . . yes
C(9) C(8) N(2) C(10) -50.6(7) . . . . yes
C(9) C(8) N(2) C(12) -171.1(5) . . . . yes
C(9) C(8) N(2) C(14) 67.7(7) . . . . yes
C(10) N(2) C(12) C(13) 177.6(6) . . . . yes
C(10) N(2) C(14) C(15) -56.8(7) . . . . yes
C(11) C(10) N(2) C(12) 67.7(7) . . . . yes
C(11) C(10) N(2) C(14) -172.3(5) . . . . yes
C(12) N(2) C(14) C(15) 61.9(7) . . . . yes
C(13) C(12) N(2) C(14) 59.8(7) . . . . yes
C(16) N(3) C(19) C(20) -35(1) . . . . yes
C(16) N(3) C(19) C(21) -71.7(8) . . . . yes
C(16) N(3) C(22) C(23) 76(1) . . . . yes
C(16) N(3) C(22) C(24) 36(1) . . . . yes
C(16) N(3) C(25) C(26) -156(1) . . . . yes
C(16) N(3) C(25) C(27) 169.7(10) . . . . yes
C(17) C(16) N(3) C(19) -30(1) . . . . yes
C(17) C(16) N(3) C(22) 86(1) . . . . yes
C(17) C(16) N(3) C(25) -152(1) . . . . yes
C(18) C(16) N(3) C(19) -71.1(10) . . . . yes
C(18) C(16) N(3) C(22) 46(1) . . . . yes
C(18) C(16) N(3) C(25) 167.5(9) . . . . yes
C(19) N(3) C(22) C(23) -161.8(8) . . . . yes
C(19) N(3) C(22) C(24) 158.5(10) . . . . yes
C(19) N(3) C(25) C(26) 82(1) . . . . yes
C(19) N(3) C(25) C(27) 49(1) . . . . yes
C(20) C(19) N(3) C(22) -159(1) . . . . yes
C(20) C(19) N(3) C(25) 80(1) . . . . yes
C(21) C(19) N(3) C(22) 164.1(8) . . . . yes
C(21) C(19) N(3) C(25) 43.9(9) . . . . yes
C(22) N(3) C(25) C(26) -33(1) . . . . yes
C(22) N(3) C(25) C(27) -66(1) . . . . yes
C(23) C(22) N(3) C(25) -40(1) . . . . yes
C(24) C(22) N(3) C(25) -79(1) . . . . yes
C(24) C(22) N(3) C(25) -79(1) . . . . yes
